data_6000448
loop_
_publ_author_name
'Giester, G.'
'Rieck, B.'
'Brandstatter, F.'

_publ_section_title
;
 Niedermayrite, Cu4Cd(SO4)(2)(OH)(6 .)4H(2)O, a new mineral from the
 Lavrion mining district, Greece
;
_journal_name_full 'Mineralogy and Petrology'
_journal_page_first 19
_journal_page_last 34
_journal_paper_doi 10.1007/BF01162766
_journal_volume 63
_journal_year 1998
_chemical_formula_sum 'Cd Cu4 H12 O18 S2'
_space_group_name_H-M_alt 'P 1 21/m 1'
_cell_angle_alpha 90.000
_cell_angle_beta 92.040
_cell_angle_gamma 90.000
_cell_length_a 5.5430
_cell_length_b 21.9950
_cell_length_c 6.0790
_cell_volume 740.67
_cod_database_code 6000448

loop_
_atom_site_label
_atom_site_fract_x
_atom_site_fract_y
_atom_site_fract_z
? ? ? ?
